data_4308673
loop_
_publ_author_name
'Timothy J. Boyle'
'Scott D. Bunge'
'Todd M. Alam'
'Gregory P. Holland'
'Thomas J. Headley'
'Gabriel Avilucea'

_publ_contact_author_name 'Timothy J. Boyle'
_publ_section_title
;
Cadmium Amido Alkoxide and Alkoxide Precursors for the Synthesis of
Nanocrystalline CdE (E = S, Se, Te)
;
_journal_name_full 'Inorganic Chemistry'
_journal_page_first 1309
_journal_page_last 1318
_journal_paper_doi 10.1021/ic0485155
_journal_volume 44
_journal_year 2005
_chemical_formula_moiety 'C108 H164 Cd6 N8 O8 Si8'
_chemical_formula_sum 'C54 H82 Cd3 N4 O4 Si4'
_chemical_formula_weight 1300.79
_chemical_name_common '(2) (Cd3(DMP)4(N(Si(CH3)3)2)2(py)2)'
_chemical_name_systematic
;
?
;
_space_group_IT_number 14
_symmetry_cell_setting monoclinic
_symmetry_space_group_name_Hall '-P 2ybc'
_symmetry_space_group_name_H-M 'P 1 21/c 1'
_atom_sites_solution_hydrogens geom
_atom_sites_solution_primary direct
_atom_sites_solution_secondary difmap
_audit_creation_method SHELXL-97
_cell_angle_alpha 90.00
_cell_angle_beta 98.717(2)
_cell_angle_gamma 90.00
_cell_formula_units_Z 8
_cell_length_a 33.733(4)
_cell_length_b 17.768(2)
_cell_length_c 23.015(3)
_cell_measurement_temperature 203(2)
_cell_volume 13635(3)
_computing_cell_refinement 'Bruker SMART'
_computing_data_collection 'Bruker SMART'
_computing_data_reduction 'Bruker SAINT'
_computing_molecular_graphics 'Bruker SHELXTL'
_computing_publication_material 'Bruker SHELXTL'
_computing_structure_refinement 'SHELXL-97 (Sheldrick, 1997)'
_computing_structure_solution 'SHELXS-97 (Sheldrick, 1990)'
_diffrn_ambient_temperature 203(2)
_diffrn_measured_fraction_theta_full 0.996
_diffrn_measured_fraction_theta_max 0.996
_diffrn_measurement_device_type 'CCD area detector'
_diffrn_measurement_method 'phi and omega scans'
_diffrn_radiation_monochromator graphite
_diffrn_radiation_source 'fine-focus sealed tube'
_diffrn_radiation_type MoK\a
_diffrn_radiation_wavelength 0.71073
_diffrn_reflns_av_R_equivalents 0.0568
_diffrn_reflns_av_sigmaI/netI 0.0560
_diffrn_reflns_limit_h_max 42
_diffrn_reflns_limit_h_min -42
_diffrn_reflns_limit_k_max 22
_diffrn_reflns_limit_k_min -22
_diffrn_reflns_limit_l_max 28
_diffrn_reflns_limit_l_min -28
_diffrn_reflns_number 107394
_diffrn_reflns_theta_full 26.48
_diffrn_reflns_theta_max 26.48
_diffrn_reflns_theta_min 1.30
_exptl_absorpt_coefficient_mu 1.036
_exptl_absorpt_correction_type none
_exptl_crystal_colour colorless
_exptl_crystal_density_diffrn 1.267
_exptl_crystal_density_meas 0
_exptl_crystal_density_method 'not measured'
_exptl_crystal_description irregular
_exptl_crystal_F_000 5328
_exptl_crystal_size_max 0.40
_exptl_crystal_size_mid 0.30
_exptl_crystal_size_min 0.30
_refine_diff_density_max 3.275
_refine_diff_density_min -0.886
_refine_diff_density_rms 0.191
_refine_ls_extinction_method none
_refine_ls_goodness_of_fit_ref 1.079
_refine_ls_hydrogen_treatment mixed
_refine_ls_matrix_type full
_refine_ls_number_parameters 1283
_refine_ls_number_reflns 28092
_refine_ls_number_restraints 0
_refine_ls_restrained_S_all 1.079
_refine_ls_R_factor_all 0.0979
_refine_ls_R_factor_gt 0.0677
_refine_ls_shift/su_max 0.001
_refine_ls_shift/su_mean 0.000
_refine_ls_structure_factor_coef Fsqd
_refine_ls_weighting_details 'calc w=1/[\s^2^(Fo^2^)+(0.1306P)^2^+34.9643P] where P=(Fo^2^+2Fc^2^)/3'
_refine_ls_weighting_scheme calc
_refine_ls_wR_factor_gt 0.2113
_refine_ls_wR_factor_ref 0.2364
_reflns_number_gt 19828
_reflns_number_total 28092
_reflns_threshold_expression >2sigma(I)
_cod_data_source_file ic0485155si20041027_111313_3.cif
_cod_data_source_block feb101p
_cod_depositor_comments
;
The following automatic conversions were performed:
'_symmetry_cell_setting' value 'Monoclinic' changed to 'monoclinic'
according to '/home/saulius/struct/CIF-dictionaries/cif_core.dic'
dictionary named 'cif_core.dic' version 2.4.1 from 2010-06-29.

Automatic conversion script
Id: cif_fix_enum 1527 2010-12-29 10:47:43Z saulius 
;
_cod_database_code 4308673

loop_
_symmetry_equiv_pos_as_xyz
'x, y, z'
'-x, y+1/2, -z+1/2'
'-x, -y, -z'
'x, -y-1/2, z-1/2'

loop_
_atom_site_label
_atom_site_type_symbol
_atom_site_fract_x
_atom_site_fract_y
_atom_site_fract_z
_atom_site_U_iso_or_equiv
_atom_site_adp_type
_atom_site_occupancy
_atom_site_symmetry_multiplicity
_atom_site_calc_flag
_atom_site_refinement_flags
_atom_site_disorder_assembly
_atom_site_disorder_group
Cd1 Cd 0.306441(15) 0.08507(3) 0.61349(2) 0.03925(15) Uani 1 1 d . . .
Cd2 Cd 0.399110(14) 0.06922(3) 0.69578(2) 0.03436(14) Uani 1 1 d . . .
Cd3 Cd 0.480261(14) 0.04529(3) 0.80247(2) 0.03428(14) Uani 1 1 d . . .
Cd4 Cd 0.182660(15) 0.91488(3) 0.92303(2) 0.03976(15) Uani 1 1 d . . .
Cd5 Cd 0.100274(15) 0.93824(3) 0.81867(2) 0.03621(14) Uani 1 1 d . . .
Cd6 Cd 0.017089(17) 0.91303(3) 0.71627(2) 0.04341(16) Uani 1 1 d . . .
O1 O 0.36342(14) 0.1486(3) 0.6375(2) 0.0389(11) Uani 1 1 d . . .
O2 O 0.34419(14) 0.0061(3) 0.6717(2) 0.0432(12) Uani 1 1 d . . .
O3 O 0.41964(14) 0.0957(3) 0.7880(2) 0.0359(11) Uani 1 1 d . . .
O4 O 0.45714(14) 0.0153(3) 0.7086(2) 0.0378(11) Uani 1 1 d . . .
O5 O 0.12850(14) 0.9884(3) 0.8994(2) 0.0437(13) Uani 1 1 d . . .
O6 O 0.15046(14) 0.8615(3) 0.8413(2) 0.0407(12) Uani 1 1 d . . .
O7 O 0.04040(14) 0.8904(3) 0.8103(2) 0.0418(12) Uani 1 1 d . . .
O8 O 0.07781(15) 0.9653(3) 0.7277(2) 0.0401(12) Uani 1 1 d . . .
N1 N 0.26248(19) 0.0727(4) 0.5384(3) 0.0451(16) Uani 1 1 d . . .
N2 N 0.53751(18) 0.0781(4) 0.8455(3) 0.0391(14) Uani 1 1 d . . .
N3 N 0.27456(19) 0.1403(4) 0.6858(3) 0.0462(15) Uani 1 1 d . . .
N4 N 0.46198(19) -0.0660(3) 0.8436(3) 0.0416(15) Uani 1 1 d . . .
N5 N 0.24334(18) 0.9350(4) 0.9551(3) 0.0444(16) Uani 1 1 d . . .
N6 N -0.0395(2) 0.9427(4) 0.6701(3) 0.0531(18) Uani 1 1 d . . .
N7 N 0.1541(2) 0.8290(4) 0.9797(3) 0.0476(16) Uani 1 1 d . . .
N8 N 0.0370(2) 0.8021(4) 0.6746(3) 0.0495(17) Uani 1 1 d . . .
Si1 Si 0.25236(9) 0.15218(17) 0.49777(14) 0.0792(10) Uani 1 1 d . . .
Si2 Si 0.24416(7) -0.01444(14) 0.52239(11) 0.0503(6) Uani 1 1 d . . .
Si3 Si 0.53979(6) 0.10851(12) 0.91606(8) 0.0380(5) Uani 1 1 d . . .
Si4 Si 0.57538(6) 0.06780(12) 0.80518(9) 0.0383(5) Uani 1 1 d . . .
Si5 Si 0.25570(6) 1.02668(12) 0.97306(10) 0.0439(5) Uani 1 1 d . . .
Si6 Si 0.27544(6) 0.86068(13) 0.95668(11) 0.0486(6) Uani 1 1 d . . .
Si7 Si -0.04045(9) 0.96918(16) 0.59831(11) 0.0670(8) Uani 1 1 d . . .
Si8 Si -0.07841(7) 0.93962(15) 0.70813(12) 0.0576(7) Uani 1 1 d . . .
C1 C 0.5597(3) 0.0359(5) 0.9720(4) 0.063(2) Uani 1 1 d . . .
H1A H 0.5386 0.0005 0.9769 0.094 Uiso 1 1 calc R . .
H1B H 0.5691 0.0603 1.0092 0.094 Uiso 1 1 calc R . .
H1C H 0.5818 0.0092 0.9587 0.094 Uiso 1 1 calc R . .
C2 C 0.5732(3) 0.1933(5) 0.9331(4) 0.059(2) Uani 1 1 d . . .
H2A H 0.6008 0.1792 0.9319 0.088 Uiso 1 1 calc R . .
H2B H 0.5707 0.2122 0.9719 0.088 Uiso 1 1 calc R . .
H2C H 0.5652 0.2323 0.9041 0.088 Uiso 1 1 calc R . .
C3 C 0.4889(3) 0.1361(6) 0.9301(4) 0.061(2) Uani 1 1 d . . .
H3A H 0.4799 0.1799 0.9066 0.092 Uiso 1 1 calc R . .
H3B H 0.4898 0.1479 0.9714 0.092 Uiso 1 1 calc R . .
H3C H 0.4704 0.0948 0.9196 0.092 Uiso 1 1 calc R . .
C4 C 0.6262(2) 0.0613(5) 0.8511(4) 0.055(2) Uani 1 1 d . . .
H4A H 0.6319 0.1077 0.8730 0.082 Uiso 1 1 calc R . .
H4B H 0.6463 0.0534 0.8257 0.082 Uiso 1 1 calc R . .
H4C H 0.6266 0.0195 0.8783 0.082 Uiso 1 1 calc R . .
C5 C 0.5782(3) 0.1484(5) 0.7529(4) 0.059(2) Uani 1 1 d . . .
H5A H 0.5516 0.1594 0.7322 0.089 Uiso 1 1 calc R . .
H5B H 0.5957 0.1348 0.7247 0.089 Uiso 1 1 calc R . .
H5C H 0.5889 0.1925 0.7748 0.089 Uiso 1 1 calc R . .
C6 C 0.5685(3) -0.0203(5) 0.7601(4) 0.063(3) Uani 1 1 d . . .
H6A H 0.5666 -0.0631 0.7857 0.094 Uiso 1 1 calc R . .
H6B H 0.5912 -0.0270 0.7394 0.094 Uiso 1 1 calc R . .
H6C H 0.5441 -0.0165 0.7320 0.094 Uiso 1 1 calc R . .
C7 C 0.4910(3) -0.1094(5) 0.8717(3) 0.0483(19) Uani 1 1 d . . .
H7 H 0.5171 -0.0899 0.8809 0.058 Uiso 1 1 calc R . .
C8 C 0.4834(3) -0.1829(5) 0.8875(4) 0.060(2) Uani 1 1 d . . .
H8 H 0.5042 -0.2132 0.9066 0.072 Uiso 1 1 calc R . .
C9 C 0.4449(3) -0.2109(5) 0.8748(5) 0.067(3) Uani 1 1 d . . .
H9 H 0.4392 -0.2601 0.8860 0.081 Uiso 1 1 calc R . .
C10 C 0.4148(3) -0.1661(5) 0.8456(4) 0.058(2) Uani 1 1 d . . .
H10 H 0.3885 -0.1843 0.8354 0.070 Uiso 1 1 calc R . .
C11 C 0.4248(2) -0.0945(5) 0.8321(4) 0.049(2) Uani 1 1 d . . .
H11 H 0.4043 -0.0631 0.8135 0.058 Uiso 1 1 calc R . .
C12 C 0.4885(3) 0.1134(5) 0.6303(4) 0.068(3) Uani 1 1 d . . .
H12A H 0.4610 0.1293 0.6305 0.101 Uiso 1 1 calc R . .
H12B H 0.4987 0.1367 0.5974 0.101 Uiso 1 1 calc R . .
H12C H 0.5048 0.1287 0.6667 0.101 Uiso 1 1 calc R . .
C13 C 0.4899(2) 0.0302(5) 0.6245(4) 0.051(2) Uani 1 1 d . . .
C14 C 0.5073(3) -0.0053(7) 0.5797(4) 0.069(3) Uani 1 1 d . . .
H14 H 0.5173 0.0249 0.5518 0.082 Uiso 1 1 calc R . .
C15 C 0.5101(3) -0.0807(7) 0.5751(5) 0.076(3) Uani 1 1 d . . .
H15 H 0.5220 -0.1027 0.5449 0.091 Uiso 1 1 calc R . .
C16 C 0.4953(3) -0.1240(6) 0.6159(4) 0.069(3) Uani 1 1 d . . .
H16 H 0.4973 -0.1766 0.6130 0.083 Uiso 1 1 calc R . .
C17 C 0.4773(2) -0.0946(5) 0.6612(3) 0.0439(18) Uani 1 1 d . . .
C18 C 0.4613(3) -0.1439(5) 0.7046(4) 0.057(2) Uani 1 1 d . . .
H18A H 0.4647 -0.1962 0.6944 0.085 Uiso 1 1 calc R . .
H18B H 0.4330 -0.1333 0.7040 0.085 Uiso 1 1 calc R . .
H18C H 0.4757 -0.1341 0.7436 0.085 Uiso 1 1 calc R . .
C19 C 0.4742(2) -0.0157(4) 0.6653(3) 0.0401(17) Uani 1 1 d . . .
C20 C 0.4079(2) 0.1587(4) 0.8144(3) 0.0399(17) Uani 1 1 d . . .
C21 C 0.3844(2) 0.1527(5) 0.8594(3) 0.0451(19) Uani 1 1 d . . .
C22 C 0.3757(3) 0.0761(6) 0.8839(4) 0.061(2) Uani 1 1 d . . .
H22A H 0.3597 0.0466 0.8535 0.091 Uiso 1 1 calc R . .
H22B H 0.3612 0.0825 0.9168 0.091 Uiso 1 1 calc R . .
H22C H 0.4008 0.0502 0.8970 0.091 Uiso 1 1 calc R . .
C23 C 0.3714(3) 0.2182(6) 0.8833(4) 0.062(3) Uani 1 1 d . . .
H23 H 0.3548 0.2145 0.9126 0.074 Uiso 1 1 calc R . .
C24 C 0.3816(4) 0.2864(7) 0.8662(5) 0.088(4) Uani 1 1 d . . .
H24 H 0.3722 0.3296 0.8833 0.105 Uiso 1 1 calc R . .
C25 C 0.4059(3) 0.2934(5) 0.8237(4) 0.070(3) Uani 1 1 d . . .
H25 H 0.4132 0.3416 0.8122 0.084 Uiso 1 1 calc R . .
C26 C 0.4200(3) 0.2293(5) 0.7970(3) 0.049(2) Uani 1 1 d . . .
C27 C 0.4473(3) 0.2351(6) 0.7517(4) 0.067(3) Uani 1 1 d . . .
H27A H 0.4722 0.2092 0.7655 0.101 Uiso 1 1 calc R . .
H27B H 0.4528 0.2877 0.7449 0.101 Uiso 1 1 calc R . .
H27C H 0.4345 0.2124 0.7153 0.101 Uiso 1 1 calc R . .
C28 C 0.3395(2) -0.0689(4) 0.6823(4) 0.0412(18) Uani 1 1 d . . .
C29 C 0.3533(2) -0.1227(5) 0.6472(4) 0.051(2) Uani 1 1 d . . .
C30 C 0.3735(3) -0.0988(6) 0.5952(5) 0.071(3) Uani 1 1 d . . .
H30A H 0.3557 -0.0658 0.5697 0.107 Uiso 1 1 calc R . .
H30B H 0.3794 -0.1430 0.5734 0.107 Uiso 1 1 calc R . .
H30C H 0.3982 -0.0723 0.6095 0.107 Uiso 1 1 calc R . .
C31 C 0.3481(3) -0.1988(5) 0.6586(5) 0.069(3) Uani 1 1 d . . .
H31 H 0.3576 -0.2357 0.6349 0.083 Uiso 1 1 calc R . .
C32 C 0.3292(3) -0.2194(6) 0.7040(6) 0.076(3) Uani 1 1 d . . .
H32 H 0.3255 -0.2708 0.7113 0.091 Uiso 1 1 calc R . .
C33 C 0.3154(3) -0.1671(6) 0.7391(5) 0.068(3) Uani 1 1 d . . .
H33 H 0.3029 -0.1827 0.7709 0.082 Uiso 1 1 calc R . .
C34 C 0.3197(3) -0.0903(5) 0.7283(4) 0.054(2) Uani 1 1 d . . .
C35 C 0.3026(3) -0.0318(6) 0.7641(5) 0.070(3) Uani 1 1 d . . .
H35A H 0.3230 0.0053 0.7776 0.105 Uiso 1 1 calc R . .
H35B H 0.2936 -0.0554 0.7978 0.105 Uiso 1 1 calc R . .
H35C H 0.2801 -0.0074 0.7403 0.105 Uiso 1 1 calc R . .
C36 C 0.3789(2) 0.2005(4) 0.6041(3) 0.0362(16) Uani 1 1 d . . .
C37 C 0.3768(2) 0.2776(4) 0.6184(3) 0.0417(17) Uani 1 1 d . . .
C38 C 0.3561(3) 0.3027(5) 0.6663(4) 0.053(2) Uani 1 1 d . . .
H38A H 0.3277 0.2913 0.6567 0.079 Uiso 1 1 calc R . .
H38B H 0.3597 0.3565 0.6718 0.079 Uiso 1 1 calc R . .
H38C H 0.3671 0.2768 0.7023 0.079 Uiso 1 1 calc R . .
C39 C 0.3938(2) 0.3295(5) 0.5836(4) 0.051(2) Uani 1 1 d . . .
H39 H 0.3926 0.3809 0.5926 0.061 Uiso 1 1 calc R . .
C40 C 0.4119(3) 0.3080(5) 0.5371(4) 0.054(2) Uani 1 1 d . . .
H40 H 0.4238 0.3440 0.5153 0.065 Uiso 1 1 calc R . .
C41 C 0.4125(3) 0.2334(6) 0.5228(4) 0.055(2) Uani 1 1 d . . .
H41 H 0.4244 0.2187 0.4902 0.066 Uiso 1 1 calc R . .
C42 C 0.3960(2) 0.1787(5) 0.5548(3) 0.0448(18) Uani 1 1 d . . .
C43 C 0.3957(3) 0.0968(5) 0.5369(4) 0.063(2) Uani 1 1 d . . .
H43A H 0.4015 0.0928 0.4971 0.094 Uiso 1 1 calc R . .
H43B H 0.3695 0.0753 0.5390 0.094 Uiso 1 1 calc R . .
H43C H 0.4159 0.0696 0.5634 0.094 Uiso 1 1 calc R . .
C44 C 0.2347(2) 0.1381(5) 0.6801(4) 0.057(2) Uani 1 1 d . . .
H44 H 0.2205 0.1166 0.6458 0.069 Uiso 1 1 calc R . .
C45 C 0.2130(3) 0.1661(6) 0.7223(4) 0.068(3) Uani 1 1 d . . .
H45 H 0.1849 0.1633 0.7168 0.081 Uiso 1 1 calc R . .
C46 C 0.2338(3) 0.1979(6) 0.7722(5) 0.072(3) Uani 1 1 d . . .
H46 H 0.2201 0.2175 0.8015 0.086 Uiso 1 1 calc R . .
C47 C 0.2762(3) 0.2006(6) 0.7788(4) 0.069(3) Uani 1 1 d . . .
H47 H 0.2914 0.2225 0.8121 0.083 Uiso 1 1 calc R . .
C48 C 0.2943(3) 0.1702(5) 0.7350(4) 0.054(2) Uani 1 1 d . . .
H48 H 0.3225 0.1703 0.7399 0.064 Uiso 1 1 calc R . .
C49 C 0.2818(4) 0.2336(6) 0.5325(7) 0.126(7) Uani 1 1 d . . .
H49A H 0.2699 0.2513 0.5658 0.189 Uiso 1 1 calc R . .
H49B H 0.2816 0.2738 0.5040 0.189 Uiso 1 1 calc R . .
H49C H 0.3092 0.2179 0.5459 0.189 Uiso 1 1 calc R . .
C50 C 0.2583(9) 0.1445(12) 0.4226(8) 0.234(14) Uani 1 1 d . . .
H50A H 0.2857 0.1300 0.4198 0.351 Uiso 1 1 calc R . .
H50B H 0.2525 0.1927 0.4033 0.351 Uiso 1 1 calc R . .
H50C H 0.2400 0.1068 0.4036 0.351 Uiso 1 1 calc R . .
C51 C 0.1982(4) 0.1836(9) 0.4953(11) 0.208(13) Uani 1 1 d . . .
H51A H 0.1839 0.1470 0.5155 0.312 Uiso 1 1 calc R . .
H51B H 0.1855 0.1877 0.4547 0.312 Uiso 1 1 calc R . .
H51C H 0.1976 0.2322 0.5144 0.312 Uiso 1 1 calc R . .
C52 C 0.2442(4) -0.0704(7) 0.5901(6) 0.099(5) Uani 1 1 d . . .
H52A H 0.2716 -0.0796 0.6083 0.148 Uiso 1 1 calc R . .
H52B H 0.2308 -0.1181 0.5803 0.148 Uiso 1 1 calc R . .
H52C H 0.2301 -0.0430 0.6172 0.148 Uiso 1 1 calc R . .
C53 C 0.2747(5) -0.0668(9) 0.4783(8) 0.143(7) Uani 1 1 d . . .
H53A H 0.2694 -0.0492 0.4380 0.215 Uiso 1 1 calc R . .
H53B H 0.2682 -0.1199 0.4796 0.215 Uiso 1 1 calc R . .
H53C H 0.3028 -0.0595 0.4938 0.215 Uiso 1 1 calc R . .
C54 C 0.1908(3) -0.0147(7) 0.4868(5) 0.083(4) Uani 1 1 d . . .
H54A H 0.1747 0.0122 0.5114 0.125 Uiso 1 1 calc R . .
H54B H 0.1814 -0.0662 0.4816 0.125 Uiso 1 1 calc R . .
H54C H 0.1886 0.0099 0.4488 0.125 Uiso 1 1 calc R . .
C55 C 0.2620(3) 1.0844(5) 0.9076(4) 0.065(3) Uani 1 1 d . . .
H55A H 0.2836 1.0639 0.8891 0.098 Uiso 1 1 calc R . .
H55B H 0.2683 1.1359 0.9197 0.098 Uiso 1 1 calc R . .
H55C H 0.2373 1.0836 0.8798 0.098 Uiso 1 1 calc R . .
C56 C 0.3028(2) 1.0348(5) 1.0258(4) 0.059(2) Uani 1 1 d . . .
H56A H 0.3012 1.0028 1.0595 0.089 Uiso 1 1 calc R . .
H56B H 0.3065 1.0867 1.0387 0.089 Uiso 1 1 calc R . .
H56C H 0.3252 1.0193 1.0068 0.089 Uiso 1 1 calc R . .
C57 C 0.2144(3) 1.0709(5) 1.0066(4) 0.063(2) Uani 1 1 d . . .
H57A H 0.1910 1.0768 0.9769 0.094 Uiso 1 1 calc R . .
H57B H 0.2230 1.1199 1.0224 0.094 Uiso 1 1 calc R . .
H57C H 0.2078 1.0391 1.0381 0.094 Uiso 1 1 calc R . .
C58 C 0.3231(3) 0.8828(6) 0.9271(5) 0.072(3) Uani 1 1 d . . .
H58A H 0.3172 0.8888 0.8847 0.107 Uiso 1 1 calc R . .
H58B H 0.3420 0.8420 0.9365 0.107 Uiso 1 1 calc R . .
H58C H 0.3345 0.9291 0.9446 0.107 Uiso 1 1 calc R . .
C59 C 0.2920(3) 0.8241(6) 1.0319(5) 0.075(3) Uani 1 1 d . . .
H59A H 0.3087 0.8613 1.0547 0.113 Uiso 1 1 calc R . .
H59B H 0.3072 0.7781 1.0297 0.113 Uiso 1 1 calc R . .
H59C H 0.2687 0.8137 1.0507 0.113 Uiso 1 1 calc R . .
C60 C 0.2500(3) 0.7822(5) 0.9127(5) 0.073(3) Uani 1 1 d . . .
H60A H 0.2247 0.7713 0.9261 0.110 Uiso 1 1 calc R . .
H60B H 0.2669 0.7378 0.9175 0.110 Uiso 1 1 calc R . .
H60C H 0.2451 0.7964 0.8716 0.110 Uiso 1 1 calc R . .
C61 C 0.1752(3) 0.8000(7) 1.0274(4) 0.075(3) Uani 1 1 d . . .
H61 H 0.2014 0.8174 1.0405 0.090 Uiso 1 1 calc R . .
C62 C 0.1583(5) 0.7417(9) 1.0590(5) 0.106(5) Uani 1 1 d . . .
H62 H 0.1730 0.7211 1.0933 0.127 Uiso 1 1 calc R . .
C63 C 0.1207(5) 0.7166(8) 1.0388(6) 0.102(4) Uani 1 1 d . . .
H63 H 0.1097 0.6769 1.0582 0.122 Uiso 1 1 calc R . .
C64 C 0.0994(3) 0.7477(6) 0.9920(5) 0.075(3) Uani 1 1 d . . .
H64 H 0.0728 0.7325 0.9791 0.089 Uiso 1 1 calc R . .
C65 C 0.1166(3) 0.8021(5) 0.9631(4) 0.059(2) Uani 1 1 d . . .
H65 H 0.1015 0.8225 0.9290 0.070 Uiso 1 1 calc R . .
C66 C 0.1691(2) 0.8249(5) 0.8017(4) 0.0459(19) Uani 1 1 d . . .
C67 C 0.1905(2) 0.8666(5) 0.7644(4) 0.054(2) Uani 1 1 d . . .
C68 C 0.1921(3) 0.9513(5) 0.7691(4) 0.063(2) Uani 1 1 d . . .
H68A H 0.2037 0.9656 0.8087 0.095 Uiso 1 1 calc R . .
H68B H 0.1652 0.9716 0.7601 0.095 Uiso 1 1 calc R . .
H68C H 0.2085 0.9712 0.7414 0.095 Uiso 1 1 calc R . .
C69 C 0.2107(3) 0.8276(7) 0.7245(4) 0.075(3) Uani 1 1 d . . .
H69 H 0.2246 0.8543 0.6987 0.090 Uiso 1 1 calc R . .
C70 C 0.2100(4) 0.7499(7) 0.7232(5) 0.084(4) Uani 1 1 d . . .
H70 H 0.2238 0.7239 0.6969 0.101 Uiso 1 1 calc R . .
C71 C 0.1895(3) 0.7111(6) 0.7598(5) 0.076(3) Uani 1 1 d . . .
H71 H 0.1895 0.6583 0.7582 0.091 Uiso 1 1 calc R . .
C72 C 0.1684(3) 0.7460(5) 0.7995(4) 0.058(2) Uani 1 1 d . . .
C73 C 0.1483(3) 0.7019(5) 0.8414(5) 0.075(3) Uani 1 1 d . . .
H73A H 0.1499 0.6487 0.8325 0.113 Uiso 1 1 calc R . .
H73B H 0.1204 0.7169 0.8378 0.113 Uiso 1 1 calc R . .
H73C H 0.1615 0.7112 0.8812 0.113 Uiso 1 1 calc R . .
C74 C 0.1198(2) 1.0558(4) 0.9224(4) 0.0425(18) Uani 1 1 d . . .
C75 C 0.1054(2) 1.0592(5) 0.9763(4) 0.0478(19) Uani 1 1 d . . .
C76 C 0.1001(3) 0.9881(6) 1.0089(4) 0.062(2) Uani 1 1 d . . .
H76A H 0.0813 0.9556 0.9847 0.093 Uiso 1 1 calc R . .
H76B H 0.0898 1.0000 1.0450 0.093 Uiso 1 1 calc R . .
H76C H 0.1257 0.9627 1.0182 0.093 Uiso 1 1 calc R . .
C77 C 0.0979(3) 1.1294(6) 0.9984(4) 0.059(2) Uani 1 1 d . . .
H77 H 0.0881 1.1318 1.0344 0.071 Uiso 1 1 calc R . .
C78 C 0.1039(3) 1.1939(6) 0.9711(5) 0.067(3) Uani 1 1 d . . .
H78 H 0.0988 1.2403 0.9881 0.080 Uiso 1 1 calc R . .
C79 C 0.1179(3) 1.1914(5) 0.9166(5) 0.061(2) Uani 1 1 d . . .
H79 H 0.1216 1.2363 0.8965 0.073 Uiso 1 1 calc R . .
C80 C 0.1263(2) 1.1227(5) 0.8926(4) 0.051(2) Uani 1 1 d . . .
C81 C 0.1449(3) 1.1199(6) 0.8383(4) 0.065(3) Uani 1 1 d . . .
H81A H 0.1474 1.1706 0.8236 0.097 Uiso 1 1 calc R . .
H81B H 0.1281 1.0903 0.8088 0.097 Uiso 1 1 calc R . .
H81C H 0.1712 1.0971 0.8469 0.097 Uiso 1 1 calc R . .
C82 C 0.0237(2) 0.8609(5) 0.8557(3) 0.0411(18) Uani 1 1 d . . .
C83 C 0.0185(2) 0.7820(5) 0.8585(3) 0.0431(18) Uani 1 1 d . . .
C84 C 0.0297(3) 0.7334(5) 0.8120(4) 0.063(2) Uani 1 1 d . . .
H84A H 0.0289 0.6812 0.8240 0.095 Uiso 1 1 calc R . .
H84B H 0.0565 0.7460 0.8051 0.095 Uiso 1 1 calc R . .
H84C H 0.0109 0.7409 0.7761 0.095 Uiso 1 1 calc R . .
C85 C 0.0015(3) 0.7526(6) 0.9045(4) 0.059(2) Uani 1 1 d . . .
H85 H -0.0023 0.7003 0.9068 0.070 Uiso 1 1 calc R . .
C86 C -0.0098(3) 0.7987(6) 0.9473(4) 0.068(3) Uani 1 1 d . . .
H86 H -0.0209 0.7781 0.9789 0.082 Uiso 1 1 calc R . .
C87 C -0.0048(3) 0.8747(6) 0.9433(4) 0.064(2) Uani 1 1 d . . .
H87 H -0.0126 0.9058 0.9726 0.076 Uiso 1 1 calc R . .
C88 C 0.0114(2) 0.9077(5) 0.8973(4) 0.0455(19) Uani 1 1 d . . .
C89 C 0.0146(3) 0.9911(5) 0.8923(4) 0.058(2) Uani 1 1 d . . .
H89A H 0.0423 1.0047 0.8907 0.088 Uiso 1 1 calc R . .
H89B H 0.0059 1.0147 0.9261 0.088 Uiso 1 1 calc R . .
H89C H -0.0021 1.0080 0.8567 0.088 Uiso 1 1 calc R . .
C90 C 0.0868(2) 1.0287(4) 0.6993(3) 0.0395(17) Uani 1 1 d . . .
C91 C 0.0716(3) 1.0976(5) 0.7142(4) 0.050(2) Uani 1 1 d . . .
C92 C 0.0458(3) 1.1030(5) 0.7618(4) 0.060(2) Uani 1 1 d . . .
H92A H 0.0207 1.0768 0.7495 0.090 Uiso 1 1 calc R . .
H92B H 0.0404 1.1555 0.7691 0.090 Uiso 1 1 calc R . .
H92C H 0.0596 1.0802 0.7975 0.090 Uiso 1 1 calc R . .
C93 C 0.0804(3) 1.1604(5) 0.6827(4) 0.066(3) Uani 1 1 d . . .
H93 H 0.0698 1.2073 0.6917 0.079 Uiso 1 1 calc R . .
C94 C 0.1037(3) 1.1571(6) 0.6391(4) 0.067(3) Uani 1 1 d . . .
H94 H 0.1099 1.2011 0.6196 0.080 Uiso 1 1 calc R . .
C95 C 0.1178(3) 1.0891(6) 0.6246(4) 0.061(2) Uani 1 1 d . . .
H95 H 0.1333 1.0864 0.5940 0.073 Uiso 1 1 calc R . .
C96 C 0.1099(2) 1.0229(5) 0.6538(3) 0.0466(19) Uani 1 1 d . . .
C97 C 0.1234(3) 0.9480(5) 0.6348(4) 0.064(2) Uani 1 1 d . . .
H97A H 0.1379 0.9218 0.6685 0.095 Uiso 1 1 calc R . .
H97B H 0.1409 0.9551 0.6055 0.095 Uiso 1 1 calc R . .
H97C H 0.1002 0.9186 0.6181 0.095 Uiso 1 1 calc R . .
C98 C 0.0735(3) 0.7755(5) 0.6848(4) 0.061(2) Uani 1 1 d . . .
H98 H 0.0934 0.8036 0.7084 0.073 Uiso 1 1 calc R . .
C99 C 0.0840(4) 0.7072(6) 0.6620(5) 0.079(3) Uani 1 1 d . . .
H99 H 0.1105 0.6891 0.6686 0.094 Uiso 1 1 calc R . .
C100 C 0.0529(5) 0.6671(6) 0.6288(5) 0.088(4) Uani 1 1 d . . .
H100 H 0.0581 0.6194 0.6140 0.105 Uiso 1 1 calc R . .
C101 C 0.0165(4) 0.6953(6) 0.6180(4) 0.072(3) Uani 1 1 d . . .
H101 H -0.0042 0.6692 0.5943 0.086 Uiso 1 1 calc R . .
C102 C 0.0097(3) 0.7616(5) 0.6414(4) 0.061(2) Uani 1 1 d . . .
H102 H -0.0165 0.7809 0.6337 0.073 Uiso 1 1 calc R . .
C103 C 0.0122(4) 0.9849(12) 0.5838(5) 0.151(8) Uani 1 1 d . . .
H10P H 0.0264 1.0166 0.6144 0.226 Uiso 1 1 calc R . .
H10Q H 0.0116 1.0095 0.5460 0.226 Uiso 1 1 calc R . .
H10R H 0.0259 0.9369 0.5834 0.226 Uiso 1 1 calc R . .
C104 C -0.0641(4) 0.8985(6) 0.5443(5) 0.085(4) Uani 1 1 d . . .
H10A H -0.0464 0.8556 0.5440 0.127 Uiso 1 1 calc R . .
H10B H -0.0689 0.9210 0.5054 0.127 Uiso 1 1 calc R . .
H10C H -0.0894 0.8823 0.5552 0.127 Uiso 1 1 calc R . .
C105 C -0.0704(4) 1.0577(6) 0.5795(5) 0.098(4) Uani 1 1 d . . .
H10D H -0.0966 1.0524 0.5915 0.147 Uiso 1 1 calc R . .
H10E H -0.0736 1.0662 0.5374 0.147 Uiso 1 1 calc R . .
H10F H -0.0565 1.1001 0.5999 0.147 Uiso 1 1 calc R . .
C106 C -0.0726(4) 0.8585(8) 0.7581(7) 0.114(5) Uani 1 1 d . . .
H10M H -0.0718 0.8125 0.7355 0.170 Uiso 1 1 calc R . .
H10N H -0.0950 0.8566 0.7799 0.170 Uiso 1 1 calc R . .
H10O H -0.0478 0.8634 0.7853 0.170 Uiso 1 1 calc R . .
C107 C -0.0809(4) 1.0282(9) 0.7532(7) 0.112(5) Uani 1 1 d . . .
H10J H -0.0567 1.0324 0.7819 0.168 Uiso 1 1 calc R . .
H10K H -0.1041 1.0259 0.7734 0.168 Uiso 1 1 calc R . .
H10L H -0.0831 1.0717 0.7275 0.168 Uiso 1 1 calc R . .
C108 C -0.1283(3) 0.9300(8) 0.6619(6) 0.103(4) Uani 1 1 d . . .
H10G H -0.1264 0.9449 0.6219 0.155 Uiso 1 1 calc R . .
H10H H -0.1475 0.9621 0.6774 0.155 Uiso 1 1 calc R . .
H10I H -0.1371 0.8781 0.6623 0.155 Uiso 1 1 calc R . .

loop_
_atom_site_aniso_label
_atom_site_aniso_U_11
_atom_site_aniso_U_22
_atom_site_aniso_U_33
_atom_site_aniso_U_23
_atom_site_aniso_U_13
_atom_site_aniso_U_12
Cd1 0.0297(3) 0.0418(3) 0.0412(3) 0.0014(2) -0.0109(2) 0.0011(2)
Cd2 0.0289(3) 0.0375(3) 0.0327(3) 0.0028(2) -0.0084(2) -0.0003(2)
Cd3 0.0289(3) 0.0375(3) 0.0325(3) 0.0028(2) -0.0080(2) -0.0021(2)
Cd4 0.0300(3) 0.0392(3) 0.0455(3) 0.0029(2) -0.0089(2) -0.0032(2)
Cd5 0.0320(3) 0.0384(3) 0.0347(3) 0.0005(2) -0.0063(2) -0.0007(2)
Cd6 0.0429(3) 0.0468(3) 0.0350(3) -0.0047(2) -0.0118(2) -0.0022(2)
O1 0.034(3) 0.040(3) 0.039(3) 0.010(2) -0.008(2) -0.004(2)
O2 0.032(3) 0.032(3) 0.060(3) 0.010(2) -0.011(2) -0.002(2)
O3 0.032(2) 0.039(3) 0.034(3) -0.002(2) -0.004(2) 0.003(2)
O4 0.031(2) 0.047(3) 0.031(3) -0.008(2) -0.007(2) 0.005(2)
O5 0.035(3) 0.043(3) 0.048(3) -0.011(2) -0.012(2) 0.004(2)
O6 0.036(3) 0.039(3) 0.043(3) -0.005(2) -0.005(2) 0.004(2)
O7 0.034(3) 0.055(3) 0.033(3) 0.003(2) -0.008(2) -0.006(2)
O8 0.043(3) 0.042(3) 0.033(3) 0.002(2) -0.003(2) -0.002(2)
N1 0.040(3) 0.045(4) 0.043(4) 0.003(3) -0.016(3) -0.002(3)
N2 0.034(3) 0.047(4) 0.033(3) -0.002(3) -0.008(2) -0.004(3)
N3 0.040(4) 0.051(4) 0.046(4) -0.001(3) 0.001(3) 0.000(3)
N4 0.043(4) 0.037(3) 0.041(3) 0.008(3) -0.005(3) -0.002(3)
N5 0.031(3) 0.041(4) 0.057(4) 0.002(3) -0.011(3) -0.003(3)
N6 0.050(4) 0.055(4) 0.047(4) 0.004(3) -0.018(3) -0.001(3)
N7 0.047(4) 0.047(4) 0.044(4) 0.008(3) -0.005(3) 0.005(3)
N8 0.064(5) 0.046(4) 0.036(3) -0.006(3) 0.001(3) -0.004(3)
Si1 0.0788(19) 0.0578(17) 0.083(2) 0.0274(15) -0.0469(16) -0.0095(14)
Si2 0.0418(12) 0.0494(13) 0.0532(14) -0.0026(11) -0.0138(10) -0.0058(10)
Si3 0.0374(10) 0.0430(11) 0.0298(10) 0.0001(8) -0.0073(8) -0.0062(9)
Si4 0.0293(10) 0.0433(12) 0.0387(11) -0.0041(9) -0.0071(8) -0.0002(8)
Si5 0.0322(10) 0.0420(12) 0.0519(13) 0.0022(10) -0.0120(9) -0.0042(9)
Si6 0.0347(11) 0.0447(12) 0.0602(14) 0.0050(11) -0.0129(10) 0.0028(9)
Si7 0.0767(18) 0.0707(18) 0.0414(13) 0.0097(12) -0.0306(12) -0.0220(14)
Si8 0.0441(13) 0.0586(15) 0.0613(16) 0.0122(12) -0.0202(11) -0.0032(11)
C1 0.078(6) 0.060(6) 0.045(5) 0.011(4) -0.011(4) -0.006(5)
C2 0.060(5) 0.057(6) 0.055(5) -0.011(4) -0.003(4) -0.017(4)
C3 0.049(5) 0.092(7) 0.042(5) -0.012(5) 0.005(4) -0.005(5)
C4 0.036(4) 0.061(6) 0.062(6) 0.000(4) -0.009(4) 0.003(4)
C5 0.055(5) 0.067(6) 0.056(5) 0.013(5) 0.007(4) -0.005(4)
C6 0.045(5) 0.065(6) 0.076(6) -0.028(5) 0.002(4) 0.003(4)
C7 0.054(5) 0.042(4) 0.043(4) 0.005(3) -0.011(4) 0.003(4)
C8 0.070(6) 0.043(5) 0.060(6) 0.010(4) -0.008(5) 0.004(4)
C9 0.085(7) 0.039(5) 0.078(7) 0.013(5) 0.011(6) -0.008(5)
C10 0.050(5) 0.057(6) 0.067(6) 0.002(5) 0.009(4) -0.011(4)
C11 0.040(4) 0.045(5) 0.058(5) 0.004(4) -0.002(4) 0.000(4)
C12 0.069(6) 0.059(6) 0.068(6) 0.011(5) -0.011(5) -0.017(5)
C13 0.040(4) 0.063(6) 0.044(5) 0.003(4) -0.012(3) -0.003(4)
C14 0.064(6) 0.098(9) 0.046(5) 0.006(5) 0.016(4) 0.000(6)
C15 0.075(7) 0.090(9) 0.068(7) -0.008(6) 0.028(6) 0.017(6)
C16 0.072(6) 0.065(6) 0.067(6) -0.017(5) -0.001(5) 0.015(5)
C17 0.040(4) 0.050(5) 0.038(4) -0.004(3) -0.006(3) 0.005(3)
C18 0.064(5) 0.048(5) 0.053(5) -0.008(4) -0.011(4) 0.004(4)
C19 0.028(3) 0.049(4) 0.038(4) -0.003(3) -0.011(3) 0.003(3)
C20 0.040(4) 0.041(4) 0.033(4) -0.004(3) -0.015(3) 0.004(3)
C21 0.035(4) 0.054(5) 0.042(4) -0.007(4) -0.008(3) 0.004(3)
C22 0.045(5) 0.083(7) 0.055(5) -0.016(5) 0.006(4) -0.015(5)
C23 0.064(6) 0.078(7) 0.039(5) -0.014(5) -0.007(4) 0.015(5)
C24 0.125(10) 0.080(8) 0.048(6) -0.017(6) -0.022(6) 0.039(7)
C25 0.105(8) 0.044(5) 0.049(6) 0.001(4) -0.029(5) 0.000(5)
C26 0.064(5) 0.040(4) 0.037(4) 0.005(3) -0.013(4) 0.001(4)
C27 0.071(6) 0.063(6) 0.059(6) 0.017(5) -0.015(5) -0.010(5)
C28 0.026(3) 0.039(4) 0.051(5) 0.009(3) -0.018(3) -0.006(3)
C29 0.036(4) 0.043(5) 0.067(6) 0.002(4) -0.016(4) 0.003(3)
C30 0.068(6) 0.069(7) 0.076(7) 0.002(5) 0.009(5) 0.008(5)
C31 0.056(6) 0.039(5) 0.108(9) -0.006(5) -0.003(6) -0.002(4)
C32 0.062(6) 0.042(5) 0.120(10) 0.018(6) -0.002(6) -0.010(5)
C33 0.053(5) 0.060(6) 0.088(7) 0.032(6) -0.004(5) -0.010(5)
C34 0.047(5) 0.052(5) 0.057(5) 0.010(4) -0.016(4) -0.007(4)
C35 0.072(7) 0.072(7) 0.066(6) 0.011(5) 0.008(5) -0.005(5)
C36 0.028(3) 0.043(4) 0.033(4) 0.007(3) -0.012(3) 0.000(3)
C37 0.037(4) 0.039(4) 0.044(4) 0.007(3) -0.010(3) -0.004(3)
C38 0.058(5) 0.041(5) 0.056(5) -0.002(4) 0.002(4) -0.004(4)
C39 0.052(5) 0.035(4) 0.059(5) 0.010(4) -0.010(4) -0.003(4)
C40 0.052(5) 0.059(6) 0.051(5) 0.021(4) 0.003(4) -0.008(4)
C41 0.051(5) 0.075(7) 0.037(4) 0.010(4) 0.001(4) 0.004(4)
C42 0.042(4) 0.049(5) 0.039(4) 0.005(3) -0.009(3) 0.001(4)
C43 0.075(6) 0.058(6) 0.052(5) -0.012(4) 0.000(5) -0.005(5)
C44 0.038(4) 0.063(6) 0.066(6) -0.006(5) -0.009(4) 0.002(4)
C45 0.045(5) 0.092(8) 0.067(6) -0.003(6) 0.011(5) -0.002(5)
C46 0.067(6) 0.090(8) 0.064(6) 0.001(6) 0.027(5) 0.002(6)
C47 0.067(6) 0.100(8) 0.039(5) -0.004(5) 0.002(4) -0.013(6)
C48 0.044(5) 0.064(6) 0.052(5) 0.006(4) 0.002(4) -0.006(4)
C49 0.112(10) 0.060(7) 0.174(14) 0.057(8) -0.082(10) -0.028(7)
C50 0.46(5) 0.142(18) 0.097(13) 0.048(13) 0.03(2) -0.03(2)
C51 0.064(8) 0.102(12) 0.42(4) 0.081(16) -0.096(14) 0.007(8)
C52 0.095(9) 0.076(8) 0.106(10) 0.033(7) -0.048(7) -0.034(7)
C53 0.130(14) 0.133(14) 0.165(16) -0.084(12) 0.016(12) -0.005(11)
C54 0.066(7) 0.088(8) 0.083(8) 0.012(6) -0.030(6) -0.027(6)
C55 0.062(6) 0.055(6) 0.073(7) 0.012(5) -0.007(5) -0.011(5)
C56 0.040(4) 0.063(6) 0.067(6) 0.000(5) -0.018(4) -0.003(4)
C57 0.052(5) 0.063(6) 0.068(6) -0.006(5) -0.007(5) -0.002(4)
C58 0.044(5) 0.077(7) 0.093(8) 0.000(6) 0.010(5) 0.007(5)
C59 0.056(6) 0.079(7) 0.080(7) 0.028(6) -0.025(5) 0.001(5)
C60 0.057(6) 0.052(6) 0.102(8) -0.014(5) -0.017(5) 0.002(5)
C61 0.068(6) 0.106(9) 0.047(5) 0.019(6) -0.005(5) 0.015(6)
C62 0.130(12) 0.129(12) 0.058(7) 0.055(8) 0.011(7) 0.052(10)
C63 0.134(13) 0.079(9) 0.099(10) 0.028(8) 0.041(10) 0.005(9)
C64 0.083(7) 0.070(7) 0.072(7) 0.010(6) 0.013(6) -0.024(6)
C65 0.057(5) 0.053(5) 0.062(6) 0.014(4) -0.007(4) -0.008(4)
C66 0.036(4) 0.050(5) 0.047(5) -0.003(4) -0.011(3) 0.005(3)
C67 0.041(4) 0.071(6) 0.047(5) 0.000(4) -0.002(4) 0.009(4)
C68 0.057(6) 0.070(6) 0.064(6) 0.013(5) 0.017(5) -0.004(5)
C69 0.065(6) 0.108(9) 0.052(6) 0.008(6) 0.012(5) 0.024(6)
C70 0.090(8) 0.091(9) 0.065(7) -0.027(6) -0.009(6) 0.034(7)
C71 0.078(7) 0.064(7) 0.077(7) -0.022(6) -0.013(6) 0.018(6)
C72 0.053(5) 0.048(5) 0.065(6) -0.008(4) -0.012(4) 0.008(4)
C73 0.065(6) 0.044(5) 0.111(9) -0.008(6) -0.004(6) 0.000(5)
C74 0.024(3) 0.044(4) 0.055(5) -0.005(4) -0.008(3) -0.001(3)
C75 0.035(4) 0.052(5) 0.053(5) -0.012(4) -0.001(3) 0.000(4)
C76 0.064(6) 0.073(7) 0.050(5) 0.003(5) 0.011(4) 0.004(5)
C77 0.048(5) 0.072(7) 0.058(5) -0.015(5) 0.009(4) 0.009(5)
C78 0.063(6) 0.058(6) 0.080(7) -0.014(5) 0.011(5) 0.004(5)
C79 0.055(5) 0.042(5) 0.080(7) -0.002(4) -0.008(5) 0.001(4)
C80 0.034(4) 0.058(5) 0.056(5) 0.000(4) -0.008(4) -0.004(4)
C81 0.054(5) 0.073(7) 0.063(6) 0.003(5) -0.002(5) -0.005(5)
C82 0.025(3) 0.058(5) 0.036(4) 0.004(3) -0.010(3) -0.004(3)
C83 0.037(4) 0.048(5) 0.041(4) 0.004(3) -0.004(3) 0.002(3)
C84 0.077(6) 0.055(6) 0.055(5) 0.002(4) -0.002(5) 0.003(5)
C85 0.059(5) 0.059(6) 0.057(5) 0.012(4) 0.006(4) -0.003(4)
C86 0.080(7) 0.074(7) 0.054(6) 0.007(5) 0.020(5) -0.009(6)
C87 0.071(6) 0.069(7) 0.055(5) -0.009(5) 0.021(5) -0.004(5)
C88 0.033(4) 0.051(5) 0.050(5) -0.005(4) -0.002(3) -0.002(3)
C89 0.056(5) 0.057(6) 0.061(6) -0.011(4) 0.004(4) -0.005(4)
C90 0.042(4) 0.042(4) 0.030(4) 0.000(3) -0.010(3) -0.004(3)
C91 0.056(5) 0.041(4) 0.046(5) 0.003(4) -0.014(4) 0.007(4)
C92 0.065(6) 0.054(5) 0.059(6) -0.008(4) 0.000(5) 0.016(5)
C93 0.082(7) 0.045(5) 0.064(6) -0.004(4) -0.014(5) 0.007(5)
C94 0.084(7) 0.057(6) 0.055(6) 0.015(5) -0.005(5) -0.009(5)
C95 0.068(6) 0.070(7) 0.042(5) 0.009(4) 0.002(4) -0.012(5)
C96 0.048(4) 0.051(5) 0.038(4) -0.001(4) -0.005(3) -0.002(4)
C97 0.071(6) 0.060(6) 0.061(6) -0.008(5) 0.012(5) 0.002(5)
C98 0.076(7) 0.057(6) 0.051(5) -0.008(4) 0.015(5) -0.002(5)
C99 0.090(8) 0.065(7) 0.082(8) 0.004(6) 0.017(6) 0.007(6)
C100 0.146(12) 0.046(6) 0.074(8) -0.013(5) 0.030(8) -0.006(7)
C101 0.106(9) 0.054(6) 0.052(6) -0.009(5) 0.002(6) -0.009(6)
C102 0.090(7) 0.049(5) 0.037(4) -0.002(4) -0.014(4) -0.007(5)
C103 0.085(9) 0.31(2) 0.053(7) 0.059(11) -0.015(6) -0.045(12)
C104 0.103(9) 0.079(8) 0.061(7) 0.002(6) -0.026(6) -0.014(6)
C105 0.137(12) 0.068(7) 0.075(8) 0.017(6) -0.027(8) -0.015(7)
C106 0.066(7) 0.126(12) 0.149(13) 0.079(10) 0.018(8) 0.006(7)
C107 0.092(10) 0.126(12) 0.116(11) -0.022(10) 0.010(8) -0.004(9)
C108 0.059(7) 0.138(12) 0.099(10) 0.003(8) -0.032(7) 0.001(7)

loop_
_atom_type_symbol
_atom_type_description
_atom_type_scat_dispersion_real
_atom_type_scat_dispersion_imag
_atom_type_scat_source
C C 0.0033 0.0016 'International Tables Vol C Tables 4.2.6.8 and 6.1.1.4'
H H 0.0000 0.0000 'International Tables Vol C Tables 4.2.6.8 and 6.1.1.4'
N N 0.0061 0.0033 'International Tables Vol C Tables 4.2.6.8 and 6.1.1.4'
O O 0.0106 0.0060 'International Tables Vol C Tables 4.2.6.8 and 6.1.1.4'
Si Si 0.0817 0.0704 'International Tables Vol C Tables 4.2.6.8 and 6.1.1.4'
Cd Cd -0.8075 1.2024 'International Tables Vol C Tables 4.2.6.8 and 6.1.1.4'

loop_
_geom_angle_atom_site_label_1
_geom_angle_atom_site_label_2
_geom_angle_atom_site_label_3
_geom_angle
_geom_angle_site_symmetry_1
_geom_angle_site_symmetry_3
_geom_angle_publ_flag
N1 Cd1 O2 134.4(2) . . ?
N1 Cd1 O1 136.8(2) . . ?
O2 Cd1 O1 76.99(17) . . ?
N1 Cd1 N3 106.6(2) . . ?
O2 Cd1 N3 96.9(2) . . ?
O1 Cd1 N3 94.8(2) . . ?
O4 Cd2 O2 121.84(19) . . ?
O4 Cd2 O1 140.93(19) . . ?
O2 Cd2 O1 78.85(18) . . ?
O4 Cd2 O3 79.37(17) . . ?
O2 Cd2 O3 119.6(2) . . ?
O1 Cd2 O3 121.54(19) . . ?
N2 Cd3 O3 135.8(2) . . ?
N2 Cd3 O4 132.5(2) . . ?
O3 Cd3 O4 76.90(17) . . ?
N2 Cd3 N4 109.0(2) . . ?
O3 Cd3 N4 96.3(2) . . ?
O4 Cd3 N4 96.6(2) . . ?
N5 Cd4 O6 133.8(2) . . ?
N5 Cd4 O5 134.5(2) . . ?
O6 Cd4 O5 76.66(17) . . ?
N5 Cd4 N7 112.5(2) . . ?
O6 Cd4 N7 90.2(2) . . ?
O5 Cd4 N7 97.3(2) . . ?
O5 Cd5 O8 141.9(2) . . ?
O5 Cd5 O7 121.5(2) . . ?
O8 Cd5 O7 79.45(18) . . ?
O5 Cd5 O6 80.00(18) . . ?
O8 Cd5 O6 121.01(19) . . ?
O7 Cd5 O6 117.1(2) . . ?
N6 Cd6 O7 134.1(3) . . ?
N6 Cd6 O8 134.6(2) . . ?
O7 Cd6 O8 77.12(18) . . ?
N6 Cd6 N8 107.4(3) . . ?
O7 Cd6 N8 99.5(2) . . ?
O8 Cd6 N8 94.8(2) . . ?
C36 O1 Cd2 124.5(4) . . ?
C36 O1 Cd1 126.6(4) . . ?
Cd2 O1 Cd1 101.53(19) . . ?
C28 O2 Cd2 125.2(4) . . ?
C28 O2 Cd1 131.0(4) . . ?
Cd2 O2 Cd1 102.6(2) . . ?
C20 O3 Cd2 122.7(4) . . ?
C20 O3 Cd3 126.3(4) . . ?
Cd2 O3 Cd3 102.0(2) . . ?
C19 O4 Cd2 124.2(4) . . ?
C19 O4 Cd3 133.3(4) . . ?
Cd2 O4 Cd3 101.61(19) . . ?
C74 O5 Cd5 127.5(4) . . ?
C74 O5 Cd4 129.4(4) . . ?
Cd5 O5 Cd4 101.9(2) . . ?
C66 O6 Cd5 124.5(4) . . ?
C66 O6 Cd4 123.7(4) . . ?
Cd5 O6 Cd4 101.3(2) . . ?
C82 O7 Cd5 124.6(4) . . ?
C82 O7 Cd6 133.5(4) . . ?
Cd5 O7 Cd6 101.7(2) . . ?
C90 O8 Cd5 125.2(4) . . ?
C90 O8 Cd6 123.8(4) . . ?
Cd5 O8 Cd6 101.7(2) . . ?
Si2 N1 Si1 127.3(4) . . ?
Si2 N1 Cd1 117.6(3) . . ?
Si1 N1 Cd1 114.9(3) . . ?
Si4 N2 Si3 128.8(4) . . ?
Si4 N2 Cd3 115.0(3) . . ?
Si3 N2 Cd3 116.1(3) . . ?
C44 N3 C48 117.6(8) . . ?
C44 N3 Cd1 119.0(6) . . ?
C48 N3 Cd1 123.2(5) . . ?
C7 N4 C11 118.3(7) . . ?
C7 N4 Cd3 118.0(5) . . ?
C11 N4 Cd3 122.7(5) . . ?
Si6 N5 Si5 126.9(4) . . ?
Si6 N5 Cd4 117.3(3) . . ?
Si5 N5 Cd4 115.8(3) . . ?
Si8 N6 Si7 127.5(4) . . ?
Si8 N6 Cd6 116.5(4) . . ?
Si7 N6 Cd6 116.0(4) . . ?
C61 N7 C65 117.6(8) . . ?
C61 N7 Cd4 120.5(7) . . ?
C65 N7 Cd4 121.7(5) . . ?
C98 N8 C102 117.6(8) . . ?
C98 N8 Cd6 123.6(6) . . ?
C102 N8 Cd6 118.7(6) . . ?
N1 Si1 C50 115.5(8) . . ?
N1 Si1 C49 111.0(4) . . ?
C50 Si1 C49 110.2(10) . . ?
N1 Si1 C51 111.9(6) . . ?
C50 Si1 C51 104.0(12) . . ?
C49 Si1 C51 103.4(8) . . ?
N1 Si2 C53 112.0(6) . . ?
N1 Si2 C52 110.9(5) . . ?
C53 Si2 C52 105.6(8) . . ?
N1 Si2 C54 113.3(4) . . ?
C53 Si2 C54 110.3(7) . . ?
C52 Si2 C54 104.3(5) . . ?
N2 Si3 C3 109.9(3) . . ?
N2 Si3 C1 113.3(4) . . ?
C3 Si3 C1 107.9(5) . . ?
N2 Si3 C2 113.0(4) . . ?
C3 Si3 C2 107.0(5) . . ?
C1 Si3 C2 105.5(4) . . ?
N2 Si4 C6 110.6(4) . . ?
N2 Si4 C4 113.4(4) . . ?
C6 Si4 C4 106.7(4) . . ?
N2 Si4 C5 112.5(4) . . ?
C6 Si4 C5 107.2(5) . . ?
C4 Si4 C5 106.0(4) . . ?
N5 Si5 C56 112.6(4) . . ?
N5 Si5 C55 112.4(4) . . ?
C56 Si5 C55 107.2(4) . . ?
N5 Si5 C57 109.3(4) . . ?
C56 Si5 C57 108.4(4) . . ?
C55 Si5 C57 106.7(5) . . ?
N5 Si6 C59 113.1(5) . . ?
N5 Si6 C60 109.3(4) . . ?
C59 Si6 C60 107.1(5) . . ?
N5 Si6 C58 113.9(4) . . ?
C59 Si6 C58 105.0(5) . . ?
C60 Si6 C58 108.1(5) . . ?
N6 Si7 C104 113.7(5) . . ?
N6 Si7 C103 109.5(4) . . ?
C104 Si7 C103 107.7(7) . . ?
N6 Si7 C105 112.5(5) . . ?
C104 Si7 C105 104.4(5) . . ?
C103 Si7 C105 108.9(8) . . ?
N6 Si8 C106 109.4(5) . . ?
N6 Si8 C108 114.5(5) . . ?
C106 Si8 C108 106.8(6) . . ?
N6 Si8 C107 111.1(5) . . ?
C106 Si8 C107 108.6(8) . . ?
C108 Si8 C107 106.2(6) . . ?
Si3 C1 H1A 109.5 . . ?
Si3 C1 H1B 109.5 . . ?
H1A C1 H1B 109.5 . . ?
Si3 C1 H1C 109.5 . . ?
H1A C1 H1C 109.5 . . ?
H1B C1 H1C 109.5 . . ?
Si3 C2 H2A 109.5 . . ?
Si3 C2 H2B 109.5 . . ?
H2A C2 H2B 109.5 . . ?
Si3 C2 H2C 109.5 . . ?
H2A C2 H2C 109.5 . . ?
H2B C2 H2C 109.5 . . ?
Si3 C3 H3A 109.5 . . ?
Si3 C3 H3B 109.5 . . ?
H3A C3 H3B 109.5 . . ?
Si3 C3 H3C 109.5 . . ?
H3A C3 H3C 109.5 . . ?
H3B C3 H3C 109.5 . . ?
Si4 C4 H4A 109.5 . . ?
Si4 C4 H4B 109.5 . . ?
H4A C4 H4B 109.5 . . ?
Si4 C4 H4C 109.5 . . ?
H4A C4 H4C 109.5 . . ?
H4B C4 H4C 109.5 . . ?
Si4 C5 H5A 109.5 . . ?
Si4 C5 H5B 109.5 . . ?
H5A C5 H5B 109.5 . . ?
Si4 C5 H5C 109.5 . . ?
H5A C5 H5C 109.5 . . ?
H5B C5 H5C 109.5 . . ?
Si4 C6 H6A 109.5 . . ?
Si4 C6 H6B 109.5 . . ?
H6A C6 H6B 109.5 . . ?
Si4 C6 H6C 109.5 . . ?
H6A C6 H6C 109.5 . . ?
H6B C6 H6C 109.5 . . ?
N4 C7 C8 121.1(8) . . ?
N4 C7 H7 119.5 . . ?
C8 C7 H7 119.5 . . ?
C9 C8 C7 119.3(8) . . ?
C9 C8 H8 120.3 . . ?
C7 C8 H8 120.3 . . ?
C8 C9 C10 119.6(8) . . ?
C8 C9 H9 120.2 . . ?
C10 C9 H9 120.2 . . ?
C11 C10 C9 117.3(8) . . ?
C11 C10 H10 121.3 . . ?
C9 C10 H10 121.3 . . ?
N4 C11 C10 124.2(8) . . ?
N4 C11 H11 117.9 . . ?
C10 C11 H11 117.9 . . ?
C13 C12 H12A 109.5 . . ?
C13 C12 H12B 109.5 . . ?
H12A C12 H12B 109.5 . . ?
C13 C12 H12C 109.5 . . ?
H12A C12 H12C 109.5 . . ?
H12B C12 H12C 109.5 . . ?
C19 C13 C14 117.9(9) . . ?
C19 C13 C12 119.8(8) . . ?
C14 C13 C12 122.3(9) . . ?
C15 C14 C13 123.0(10) . . ?
C15 C14 H14 118.5 . . ?
C13 C14 H14 118.5 . . ?
C14 C15 C16 117.9(10) . . ?
C14 C15 H15 121.0 . . ?
C16 C15 H15 121.0 . . ?
C15 C16 C17 123.5(10) . . ?
C15 C16 H16 118.2 . . ?
C17 C16 H16 118.2 . . ?
C16 C17 C19 118.0(8) . . ?
C16 C17 C18 121.9(8) . . ?
C19 C17 C18 120.1(7) . . ?
C17 C18 H18A 109.5 . . ?
C17 C18 H18B 109.5 . . ?
H18A C18 H18B 109.5 . . ?
C17 C18 H18C 109.5 . . ?
H18A C18 H18C 109.5 . . ?
H18B C18 H18C 109.5 . . ?
O4 C19 C13 120.3(7) . . ?
O4 C19 C17 120.1(7) . . ?
C13 C19 C17 119.5(7) . . ?
O3 C20 C26 119.6(7) . . ?
O3 C20 C21 120.3(7) . . ?
C26 C20 C21 120.2(7) . . ?
C23 C21 C20 118.6(8) . . ?
C23 C21 C22 120.9(8) . . ?
C20 C21 C22 120.3(7) . . ?
C21 C22 H22A 109.5 . . ?
C21 C22 H22B 109.5 . . ?
H22A C22 H22B 109.5 . . ?
C21 C22 H22C 109.5 . . ?
H22A C22 H22C 109.5 . . ?
H22B C22 H22C 109.5 . . ?
C24 C23 C21 122.1(10) . . ?
C24 C23 H23 118.9 . . ?
C21 C23 H23 118.9 . . ?
C23 C24 C25 120.1(10) . . ?
C23 C24 H24 119.9 . . ?
C25 C24 H24 119.9 . . ?
C24 C25 C26 120.8(10) . . ?
C24 C25 H25 119.6 . . ?
C26 C25 H25 119.6 . . ?
C20 C26 C25 118.0(9) . . ?
C20 C26 C27 120.0(8) . . ?
C25 C26 C27 122.1(9) . . ?
C26 C27 H27A 109.5 . . ?
C26 C27 H27B 109.5 . . ?
H27A C27 H27B 109.5 . . ?
C26 C27 H27C 109.5 . . ?
H27A C27 H27C 109.5 . . ?
H27B C27 H27C 109.5 . . ?
O2 C28 C29 120.8(8) . . ?
O2 C28 C34 119.0(8) . . ?
C29 C28 C34 120.2(8) . . ?
C28 C29 C31 119.8(9) . . ?
C28 C29 C30 119.9(8) . . ?
C31 C29 C30 120.2(9) . . ?
C29 C30 H30A 109.5 . . ?
C29 C30 H30B 109.5 . . ?
H30A C30 H30B 109.5 . . ?
C29 C30 H30C 109.5 . . ?
H30A C30 H30C 109.5 . . ?
H30B C30 H30C 109.5 . . ?
C32 C31 C29 119.7(10) . . ?
C32 C31 H31 120.1 . . ?
C29 C31 H31 120.1 . . ?
C31 C32 C33 121.2(9) . . ?
C31 C32 H32 119.4 . . ?
C33 C32 H32 119.4 . . ?
C32 C33 C34 120.5(10) . . ?
C32 C33 H33 119.8 . . ?
C34 C33 H33 119.8 . . ?
C28 C34 C33 118.5(9) . . ?
C28 C34 C35 120.1(8) . . ?
C33 C34 C35 121.4(9) . . ?
C34 C35 H35A 109.5 . . ?
C34 C35 H35B 109.5 . . ?
H35A C35 H35B 109.5 . . ?
C34 C35 H35C 109.5 . . ?
H35A C35 H35C 109.5 . . ?
H35B C35 H35C 109.5 . . ?
O1 C36 C42 120.9(7) . . ?
O1 C36 C37 119.3(7) . . ?
C42 C36 C37 119.8(7) . . ?
C39 C37 C36 117.7(8) . . ?
C39 C37 C38 121.0(8) . . ?
C36 C37 C38 121.2(7) . . ?
C37 C38 H38A 109.5 . . ?
C37 C38 H38B 109.5 . . ?
H38A C38 H38B 109.5 . . ?
C37 C38 H38C 109.5 . . ?
H38A C38 H38C 109.5 . . ?
H38B C38 H38C 109.5 . . ?
C40 C39 C37 122.4(8) . . ?
C40 C39 H39 118.8 . . ?
C37 C39 H39 118.8 . . ?
C39 C40 C41 119.0(8) . . ?
C39 C40 H40 120.5 . . ?
C41 C40 H40 120.5 . . ?
C40 C41 C42 122.0(8) . . ?
C40 C41 H41 119.0 . . ?
C42 C41 H41 119.0 . . ?
C41 C42 C36 119.0(8) . . ?
C41 C42 C43 121.1(8) . . ?
C36 C42 C43 119.9(7) . . ?
C42 C43 H43A 109.5 . . ?
C42 C43 H43B 109.5 . . ?
H43A C43 H43B 109.5 . . ?
C42 C43 H43C 109.5 . . ?
H43A C43 H43C 109.5 . . ?
H43B C43 H43C 109.5 . . ?
N3 C44 C45 123.3(8) . . ?
N3 C44 H44 118.3 . . ?
C45 C44 H44 118.3 . . ?
C46 C45 C44 118.3(9) . . ?
C46 C45 H45 120.8 . . ?
C44 C45 H45 120.8 . . ?
C45 C46 C47 118.8(9) . . ?
C45 C46 H46 120.6 . . ?
C47 C46 H46 120.6 . . ?
C48 C47 C46 117.8(9) . . ?
C48 C47 H47 121.1 . . ?
C46 C47 H47 121.1 . . ?
N3 C48 C47 124.1(8) . . ?
N3 C48 H48 118.0 . . ?
C47 C48 H48 118.0 . . ?
Si1 C49 H49A 109.5 . . ?
Si1 C49 H49B 109.5 . . ?
H49A C49 H49B 109.5 . . ?
Si1 C49 H49C 109.5 . . ?
H49A C49 H49C 109.5 . . ?
H49B C49 H49C 109.5 . . ?
Si1 C50 H50A 109.5 . . ?
Si1 C50 H50B 109.5 . . ?
H50A C50 H50B 109.5 . . ?
Si1 C50 H50C 109.5 . . ?
H50A C50 H50C 109.5 . . ?
H50B C50 H50C 109.5 . . ?
Si1 C51 H51A 109.5 . . ?
Si1 C51 H51B 109.5 . . ?
H51A C51 H51B 109.5 . . ?
Si1 C51 H51C 109.5 . . ?
H51A C51 H51C 109.5 . . ?
H51B C51 H51C 109.5 . . ?
Si2 C52 H52A 109.5 . . ?
Si2 C52 H52B 109.5 . . ?
H52A C52 H52B 109.5 . . ?
Si2 C52 H52C 109.5 . . ?
H52A C52 H52C 109.5 . . ?
H52B C52 H52C 109.5 . . ?
Si2 C53 H53A 109.5 . . ?
Si2 C53 H53B 109.5 . . ?
H53A C53 H53B 109.5 . . ?
Si2 C53 H53C 109.5 . . ?
H53A C53 H53C 109.5 . . ?
H53B C53 H53C 109.5 . . ?
Si2 C54 H54A 109.5 . . ?
Si2 C54 H54B 109.5 . . ?
H54A C54 H54B 109.5 . . ?
Si2 C54 H54C 109.5 . . ?
H54A C54 H54C 109.5 . . ?
H54B C54 H54C 109.5 . . ?
Si5 C55 H55A 109.5 . . ?
Si5 C55 H55B 109.5 . . ?
H55A C55 H55B 109.5 . . ?
Si5 C55 H55C 109.5 . . ?
H55A C55 H55C 109.5 . . ?
H55B C55 H55C 109.5 . . ?
Si5 C56 H56A 109.5 . . ?
Si5 C56 H56B 109.5 . . ?
H56A C56 H56B 109.5 . . ?
Si5 C56 H56C 109.5 . . ?
H56A C56 H56C 109.5 . . ?
H56B C56 H56C 109.5 . . ?
Si5 C57 H57A 109.5 . . ?
Si5 C57 H57B 109.5 . . ?
H57A C57 H57B 109.5 . . ?
Si5 C57 H57C 109.5 . . ?
H57A C57 H57C 109.5 . . ?
H57B C57 H57C 109.5 . . ?
Si6 C58 H58A 109.5 . . ?
Si6 C58 H58B 109.5 . . ?
H58A C58 H58B 109.5 . . ?
Si6 C58 H58C 109.5 . . ?
H58A C58 H58C 109.5 . . ?
H58B C58 H58C 109.5 . . ?
Si6 C59 H59A 109.5 . . ?
Si6 C59 H59B 109.5 . . ?
H59A C59 H59B 109.5 . . ?
Si6 C59 H59C 109.5 . . ?
H59A C59 H59C 109.5 . . ?
H59B C59 H59C 109.5 . . ?
Si6 C60 H60A 109.5 . . ?
Si6 C60 H60B 109.5 . . ?
H60A C60 H60B 109.5 . . ?
Si6 C60 H60C 109.5 . . ?
H60A C60 H60C 109.5 . . ?
H60B C60 H60C 109.5 . . ?
N7 C61 C62 119.8(10) . . ?
N7 C61 H61 120.1 . . ?
C62 C61 H61 120.1 . . ?
C63 C62 C61 119.2(10) . . ?
C63 C62 H62 120.4 . . ?
C61 C62 H62 120.4 . . ?
C64 C63 C62 120.4(12) . . ?
C64 C63 H63 119.8 . . ?
C62 C63 H63 119.8 . . ?
C63 C64 C65 118.6(11) . . ?
C63 C64 H64 120.7 . . ?
C65 C64 H64 120.7 . . ?
N7 C65 C64 124.5(9) . . ?
N7 C65 H65 117.8 . . ?
C64 C65 H65 117.8 . . ?
O6 C66 C72 119.9(8) . . ?
O6 C66 C67 119.4(8) . . ?
C72 C66 C67 120.7(8) . . ?
C69 C67 C66 118.7(9) . . ?
C69 C67 C68 121.6(9) . . ?
C66 C67 C68 119.7(8) . . ?
C67 C68 H68A 109.5 . . ?
C67 C68 H68B 109.5 . . ?
H68A C68 H68B 109.5 . . ?
C67 C68 H68C 109.5 . . ?
H68A C68 H68C 109.5 . . ?
H68B C68 H68C 109.5 . . ?
C70 C69 C67 120.0(11) . . ?
C70 C69 H69 120.0 . . ?
C67 C69 H69 120.0 . . ?
C71 C70 C69 120.2(11) . . ?
C71 C70 H70 119.9 . . ?
C69 C70 H70 119.9 . . ?
C70 C71 C72 122.9(11) . . ?
C70 C71 H71 118.6 . . ?
C72 C71 H71 118.6 . . ?
C71 C72 C66 117.6(10) . . ?
C71 C72 C73 121.4(9) . . ?
C66 C72 C73 120.8(9) . . ?
C72 C73 H73A 109.5 . . ?
C72 C73 H73B 109.5 . . ?
H73A C73 H73B 109.5 . . ?
C72 C73 H73C 109.5 . . ?
H73A C73 H73C 109.5 . . ?
H73B C73 H73C 109.5 . . ?
O5 C74 C75 120.5(7) . . ?
O5 C74 C80 119.6(8) . . ?
C75 C74 C80 119.9(8) . . ?
C77 C75 C74 118.0(9) . . ?
C77 C75 C76 122.3(8) . . ?
C74 C75 C76 119.6(8) . . ?
C75 C76 H76A 109.5 . . ?
C75 C76 H76B 109.5 . . ?
H76A C76 H76B 109.5 . . ?
C75 C76 H76C 109.5 . . ?
H76A C76 H76C 109.5 . . ?
H76B C76 H76C 109.5 . . ?
C78 C77 C75 123.5(9) . . ?
C78 C77 H77 118.3 . . ?
C75 C77 H77 118.3 . . ?
C77 C78 C79 119.1(9) . . ?
C77 C78 H78 120.4 . . ?
C79 C78 H78 120.4 . . ?
C80 C79 C78 120.0(9) . . ?
C80 C79 H79 120.0 . . ?
C78 C79 H79 120.0 . . ?
C79 C80 C74 119.5(9) . . ?
C79 C80 C81 120.3(9) . . ?
C74 C80 C81 120.1(8) . . ?
C80 C81 H81A 109.5 . . ?
C80 C81 H81B 109.5 . . ?
H81A C81 H81B 109.5 . . ?
C80 C81 H81C 109.5 . . ?
H81A C81 H81C 109.5 . . ?
H81B C81 H81C 109.5 . . ?
O7 C82 C88 120.2(7) . . ?
O7 C82 C83 119.1(7) . . ?
C88 C82 C83 120.7(7) . . ?
C85 C83 C82 118.8(8) . . ?
C85 C83 C84 121.2(8) . . ?
C82 C83 C84 120.0(8) . . ?
C83 C84 H84A 109.5 . . ?
C83 C84 H84B 109.5 . . ?
H84A C84 H84B 109.5 . . ?
C83 C84 H84C 109.5 . . ?
H84A C84 H84C 109.5 . . ?
H84B C84 H84C 109.5 . . ?
C86 C85 C83 120.9(9) . . ?
C86 C85 H85 119.5 . . ?
C83 C85 H85 119.5 . . ?
C87 C86 C85 119.2(9) . . ?
C87 C86 H86 120.4 . . ?
C85 C86 H86 120.4 . . ?
C86 C87 C88 122.4(9) . . ?
C86 C87 H87 118.8 . . ?
C88 C87 H87 118.8 . . ?
C82 C88 C87 117.9(8) . . ?
C82 C88 C89 120.8(8) . . ?
C87 C88 C89 121.3(8) . . ?
C88 C89 H89A 109.5 . . ?
C88 C89 H89B 109.5 . . ?
H89A C89 H89B 109.5 . . ?
C88 C89 H89C 109.5 . . ?
H89A C89 H89C 109.5 . . ?
H89B C89 H89C 109.5 . . ?
O8 C90 C91 119.5(7) . . ?
O8 C90 C96 119.4(7) . . ?
C91 C90 C96 121.1(8) . . ?
C93 C91 C90 117.6(9) . . ?
C93 C91 C92 121.5(8) . . ?
C90 C91 C92 120.8(8) . . ?
C91 C92 H92A 109.5 . . ?
C91 C92 H92B 109.5 . . ?
H92A C92 H92B 109.5 . . ?
C91 C92 H92C 109.5 . . ?
H92A C92 H92C 109.5 . . ?
H92B C92 H92C 109.5 . . ?
C94 C93 C91 122.8(9) . . ?
C94 C93 H93 118.6 . . ?
C91 C93 H93 118.6 . . ?
C95 C94 C93 118.6(9) . . ?
C95 C94 H94 120.7 . . ?
C93 C94 H94 120.7 . . ?
C94 C95 C96 122.1(9) . . ?
C94 C95 H95 118.9 . . ?
C96 C95 H95 118.9 . . ?
C90 C96 C95 117.7(8) . . ?
C90 C96 C97 120.9(8) . . ?
C95 C96 C97 121.3(8) . . ?
C96 C97 H97A 109.5 . . ?
C96 C97 H97B 109.5 . . ?
H97A C97 H97B 109.5 . . ?
C96 C97 H97C 109.5 . . ?
H97A C97 H97C 109.5 . . ?
H97B C97 H97C 109.5 . . ?
N8 C98 C99 122.3(10) . . ?
N8 C98 H98 118.8 . . ?
C99 C98 H98 118.8 . . ?
C98 C99 C100 116.1(11) . . ?
C98 C99 H99 122.0 . . ?
C100 C99 H99 122.0 . . ?
C101 C100 C99 120.9(11) . . ?
C101 C100 H100 119.6 . . ?
C99 C100 H100 119.6 . . ?
C100 C101 C102 118.3(11) . . ?
C100 C101 H101 120.9 . . ?
C102 C101 H101 120.9 . . ?
N8 C102 C101 124.8(10) . . ?
N8 C102 H102 117.6 . . ?
C101 C102 H102 117.6 . . ?
Si7 C103 H10P 109.5 . . ?
Si7 C103 H10Q 109.5 . . ?
H10P C103 H10Q 109.5 . . ?
Si7 C103 H10R 109.5 . . ?
H10P C103 H10R 109.5 . . ?
H10Q C103 H10R 109.5 . . ?
Si7 C104 H10A 109.5 . . ?
Si7 C104 H10B 109.5 . . ?
H10A C104 H10B 109.5 . . ?
Si7 C104 H10C 109.5 . . ?
H10A C104 H10C 109.5 . . ?
H10B C104 H10C 109.5 . . ?
Si7 C105 H10D 109.5 . . ?
Si7 C105 H10E 109.5 . . ?
H10D C105 H10E 109.5 . . ?
Si7 C105 H10F 109.5 . . ?
H10D C105 H10F 109.5 . . ?
H10E C105 H10F 109.5 . . ?
Si8 C106 H10M 109.5 . . ?
Si8 C106 H10N 109.5 . . ?
H10M C106 H10N 109.5 . . ?
Si8 C106 H10O 109.5 . . ?
H10M C106 H10O 109.5 . . ?
H10N C106 H10O 109.5 . . ?
Si8 C107 H10J 109.5 . . ?
Si8 C107 H10K 109.5 . . ?
H10J C107 H10K 109.5 . . ?
Si8 C107 H10L 109.5 . . ?
H10J C107 H10L 109.5 . . ?
H10K C107 H10L 109.5 . . ?
Si8 C108 H10G 109.5 . . ?
Si8 C108 H10H 109.5 . . ?
H10G C108 H10H 109.5 . . ?
Si8 C108 H10I 109.5 . . ?
H10G C108 H10I 109.5 . . ?
H10H C108 H10I 109.5 . . ?

loop_
_geom_bond_atom_site_label_1
_geom_bond_atom_site_label_2
_geom_bond_distance
_geom_bond_site_symmetry_2
_geom_bond_publ_flag
Cd1 N1 2.111(6) . ?
Cd1 O2 2.207(5) . ?
Cd1 O1 2.226(5) . ?
Cd1 N3 2.331(7) . ?
Cd2 O4 2.159(5) . ?
Cd2 O2 2.165(5) . ?
Cd2 O1 2.180(5) . ?
Cd2 O3 2.182(5) . ?
Cd3 N2 2.115(6) . ?
Cd3 O3 2.211(5) . ?
Cd3 O4 2.247(4) . ?
Cd3 N4 2.316(6) . ?
Cd4 N5 2.099(6) . ?
Cd4 O6 2.236(5) . ?
Cd4 O5 2.245(5) . ?
Cd4 N7 2.312(7) . ?
Cd5 O5 2.149(5) . ?
Cd5 O8 2.169(5) . ?
Cd5 O7 2.173(5) . ?
Cd5 O6 2.175(5) . ?
Cd6 N6 2.107(6) . ?
Cd6 O7 2.224(5) . ?
Cd6 O8 2.228(5) . ?
Cd6 N8 2.334(7) . ?
O1 C36 1.354(8) . ?
O2 C28 1.369(9) . ?
O3 C20 1.360(9) . ?
O4 C19 1.342(9) . ?
O5 C74 1.360(9) . ?
O6 C66 1.350(9) . ?
O7 C82 1.363(9) . ?
O8 C90 1.361(9) . ?
N1 Si2 1.687(7) . ?
N1 Si1 1.700(7) . ?
N2 Si4 1.699(7) . ?
N2 Si3 1.702(6) . ?
N3 C44 1.330(10) . ?
N3 C48 1.335(10) . ?
N4 C7 1.334(9) . ?
N4 C11 1.341(10) . ?
N5 Si6 1.705(7) . ?
N5 Si5 1.716(7) . ?
N6 Si8 1.685(8) . ?
N6 Si7 1.713(7) . ?
N7 C61 1.319(11) . ?
N7 C65 1.349(11) . ?
N8 C98 1.307(12) . ?
N8 C102 1.319(10) . ?
Si1 C50 1.778(19) . ?
Si1 C49 1.865(12) . ?
Si1 C51 1.903(15) . ?
Si2 C53 1.808(15) . ?
Si2 C52 1.848(12) . ?
Si2 C54 1.861(9) . ?
Si3 C3 1.861(9) . ?
Si3 C1 1.874(9) . ?
Si3 C2 1.887(8) . ?
Si4 C6 1.872(9) . ?
Si4 C4 1.876(8) . ?
Si4 C5 1.882(9) . ?
Si5 C56 1.852(8) . ?
Si5 C55 1.862(10) . ?
Si5 C57 1.866(10) . ?
Si6 C59 1.854(9) . ?
Si6 C60 1.855(9) . ?
Si6 C58 1.879(10) . ?
Si7 C104 1.860(10) . ?
Si7 C103 1.879(13) . ?
Si7 C105 1.885(12) . ?
Si8 C106 1.837(11) . ?
Si8 C108 1.859(10) . ?
Si8 C107 1.894(14) . ?
C1 H1A 0.9700 . ?
C1 H1B 0.9700 . ?
C1 H1C 0.9700 . ?
C2 H2A 0.9700 . ?
C2 H2B 0.9700 . ?
C2 H2C 0.9700 . ?
C3 H3A 0.9700 . ?
C3 H3B 0.9700 . ?
C3 H3C 0.9700 . ?
C4 H4A 0.9700 . ?
C4 H4B 0.9700 . ?
C4 H4C 0.9700 . ?
C5 H5A 0.9700 . ?
C5 H5B 0.9700 . ?
C5 H5C 0.9700 . ?
C6 H6A 0.9700 . ?
C6 H6B 0.9700 . ?
C6 H6C 0.9700 . ?
C7 C8 1.391(12) . ?
C7 H7 0.9400 . ?
C8 C9 1.379(13) . ?
C8 H8 0.9400 . ?
C9 C10 1.381(13) . ?
C9 H9 0.9400 . ?
C10 C11 1.364(12) . ?
C10 H10 0.9400 . ?
C11 H11 0.9400 . ?
C12 C13 1.487(13) . ?
C12 H12A 0.9700 . ?
C12 H12B 0.9700 . ?
C12 H12C 0.9700 . ?
C13 C19 1.406(11) . ?
C13 C14 1.410(13) . ?
C14 C15 1.347(15) . ?
C14 H14 0.9400 . ?
C15 C16 1.366(15) . ?
C15 H15 0.9400 . ?
C16 C17 1.386(12) . ?
C16 H16 0.9400 . ?
C17 C19 1.410(11) . ?
C17 C18 1.490(12) . ?
C18 H18A 0.9700 . ?
C18 H18B 0.9700 . ?
C18 H18C 0.9700 . ?
C20 C26 1.397(11) . ?
C20 C21 1.400(11) . ?
C21 C23 1.387(12) . ?
C21 C22 1.520(12) . ?
C22 H22A 0.9700 . ?
C22 H22B 0.9700 . ?
C22 H22C 0.9700 . ?
C23 C24 1.335(16) . ?
C23 H23 0.9400 . ?
C24 C25 1.375(16) . ?
C24 H24 0.9400 . ?
C25 C26 1.411(13) . ?
C25 H25 0.9400 . ?
C26 C27 1.496(13) . ?
C27 H27A 0.9700 . ?
C27 H27B 0.9700 . ?
C27 H27C 0.9700 . ?
C28 C29 1.377(12) . ?
C28 C34 1.388(12) . ?
C29 C31 1.395(12) . ?
C29 C30 1.523(14) . ?
C30 H30A 0.9700 . ?
C30 H30B 0.9700 . ?
C30 H30C 0.9700 . ?
C31 C32 1.354(15) . ?
C31 H31 0.9400 . ?
C32 C33 1.359(15) . ?
C32 H32 0.9400 . ?
C33 C34 1.399(12) . ?
C33 H33 0.9400 . ?
C34 C35 1.496(14) . ?
C35 H35A 0.9700 . ?
C35 H35B 0.9700 . ?
C35 H35C 0.9700 . ?
C36 C42 1.403(11) . ?
C36 C37 1.414(11) . ?
C37 C39 1.399(11) . ?
C37 C38 1.461(11) . ?
C38 H38A 0.9700 . ?
C38 H38B 0.9700 . ?
C38 H38C 0.9700 . ?
C39 C40 1.366(12) . ?
C39 H39 0.9400 . ?
C40 C41 1.366(13) . ?
C40 H40 0.9400 . ?
C41 C42 1.386(12) . ?
C41 H41 0.9400 . ?
C42 C43 1.513(12) . ?
C43 H43A 0.9700 . ?
C43 H43B 0.9700 . ?
C43 H43C 0.9700 . ?
C44 C45 1.396(13) . ?
C44 H44 0.9400 . ?
C45 C46 1.373(14) . ?
C45 H45 0.9400 . ?
C46 C47 1.416(13) . ?
C46 H46 0.9400 . ?
C47 C48 1.366(13) . ?
C47 H47 0.9400 . ?
C48 H48 0.9400 . ?
C49 H49A 0.9700 . ?
C49 H49B 0.9700 . ?
C49 H49C 0.9700 . ?
C50 H50A 0.9700 . ?
C50 H50B 0.9700 . ?
C50 H50C 0.9700 . ?
C51 H51A 0.9700 . ?
C51 H51B 0.9700 . ?
C51 H51C 0.9700 . ?
C52 H52A 0.9700 . ?
C52 H52B 0.9700 . ?
C52 H52C 0.9700 . ?
C53 H53A 0.9700 . ?
C53 H53B 0.9700 . ?
C53 H53C 0.9700 . ?
C54 H54A 0.9700 . ?
C54 H54B 0.9700 . ?
C54 H54C 0.9700 . ?
C55 H55A 0.9700 . ?
C55 H55B 0.9700 . ?
C55 H55C 0.9700 . ?
C56 H56A 0.9700 . ?
C56 H56B 0.9700 . ?
C56 H56C 0.9700 . ?
C57 H57A 0.9700 . ?
C57 H57B 0.9700 . ?
C57 H57C 0.9700 . ?
C58 H58A 0.9700 . ?
C58 H58B 0.9700 . ?
C58 H58C 0.9700 . ?
C59 H59A 0.9700 . ?
C59 H59B 0.9700 . ?
C59 H59C 0.9700 . ?
C60 H60A 0.9700 . ?
C60 H60B 0.9700 . ?
C60 H60C 0.9700 . ?
C61 C62 1.434(17) . ?
C61 H61 0.9400 . ?
C62 C63 1.357(19) . ?
C62 H62 0.9400 . ?
C63 C64 1.322(17) . ?
C63 H63 0.9400 . ?
C64 C65 1.353(13) . ?
C64 H64 0.9400 . ?
C65 H65 0.9400 . ?
C66 C72 1.402(12) . ?
C66 C67 1.413(12) . ?
C67 C69 1.406(13) . ?
C67 C68 1.509(13) . ?
C68 H68A 0.9700 . ?
C68 H68B 0.9700 . ?
C68 H68C 0.9700 . ?
C69 C70 1.380(16) . ?
C69 H69 0.9400 . ?
C70 C71 1.358(17) . ?
C70 H70 0.9400 . ?
C71 C72 1.385(14) . ?
C71 H71 0.9400 . ?
C72 C73 1.484(14) . ?
C73 H73A 0.9700 . ?
C73 H73B 0.9700 . ?
C73 H73C 0.9700 . ?
C74 C75 1.399(12) . ?
C74 C80 1.407(12) . ?
C75 C77 1.385(12) . ?
C75 C76 1.493(13) . ?
C76 H76A 0.9700 . ?
C76 H76B 0.9700 . ?
C76 H76C 0.9700 . ?
C77 C78 1.337(14) . ?
C77 H77 0.9400 . ?
C78 C79 1.406(14) . ?
C78 H78 0.9400 . ?
C79 C80 1.387(12) . ?
C79 H79 0.9400 . ?
C80 C81 1.481(13) . ?
C81 H81A 0.9700 . ?
C81 H81B 0.9700 . ?
C81 H81C 0.9700 . ?
C82 C88 1.380(11) . ?
C82 C83 1.415(11) . ?
C83 C85 1.380(12) . ?
C83 C84 1.470(12) . ?
C84 H84A 0.9700 . ?
C84 H84B 0.9700 . ?
C84 H84C 0.9700 . ?
C85 C86 1.380(13) . ?
C85 H85 0.9400 . ?
C86 C87 1.365(14) . ?
C86 H86 0.9400 . ?
C87 C88 1.392(12) . ?
C87 H87 0.9400 . ?
C88 C89 1.491(12) . ?
C89 H89A 0.9700 . ?
C89 H89B 0.9700 . ?
C89 H89C 0.9700 . ?
C90 C91 1.391(11) . ?
C90 C96 1.398(11) . ?
C91 C93 1.387(13) . ?
C91 C92 1.503(13) . ?
C92 H92A 0.9700 . ?
C92 H92B 0.9700 . ?
C92 H92C 0.9700 . ?
C93 C94 1.366(14) . ?
C93 H93 0.9400 . ?
C94 C95 1.358(14) . ?
C94 H94 0.9400 . ?
C95 C96 1.399(12) . ?
C95 H95 0.9400 . ?
C96 C97 1.493(12) . ?
C97 H97A 0.9700 . ?
C97 H97B 0.9700 . ?
C97 H97C 0.9700 . ?
C98 C99 1.388(14) . ?
C98 H98 0.9400 . ?
C99 C100 1.395(16) . ?
C99 H99 0.9400 . ?
C100 C101 1.315(16) . ?
C100 H100 0.9400 . ?
C101 C102 1.330(13) . ?
C101 H101 0.9400 . ?
C102 H102 0.9400 . ?
C103 H10P 0.9700 . ?
C103 H10Q 0.9700 . ?
C103 H10R 0.9700 . ?
C104 H10A 0.9700 . ?
C104 H10B 0.9700 . ?
C104 H10C 0.9700 . ?
C105 H10D 0.9700 . ?
C105 H10E 0.9700 . ?
C105 H10F 0.9700 . ?
C106 H10M 0.9700 . ?
C106 H10N 0.9700 . ?
C106 H10O 0.9700 . ?
C107 H10J 0.9700 . ?
C107 H10K 0.9700 . ?
C107 H10L 0.9700 . ?
C108 H10G 0.9700 . ?
C108 H10H 0.9700 . ?
C108 H10I 0.9700 . ?
